data_4322551
loop_
_publ_author_name
'Sanjib Ganguly'
'Soma Karmakar'
'Chandan Kumar Pal'
'Animesh Chakravorty'

_publ_section_title
;
 Regiospecific Oximato Coordination at the Oxygen Site: Ligand Design and
 Low-Spin MnII and FeII/III Species
;
_journal_name_full 'Inorganic Chemistry'
_journal_page_first 5984
_journal_page_last 5987
_journal_paper_doi 10.1021/ic9907011
_journal_volume 38
_journal_year 1999
_chemical_formula_sum 'C25 H19 Cl2 Mn N8 O2'
_chemical_formula_weight 589.32
_chemical_name_systematic
; 
 ? 
;
_space_group_IT_number 15
_symmetry_cell_setting monoclinic
_symmetry_space_group_name_Hall '-I 2ya'
_symmetry_space_group_name_H-M 'I 1 2/a 1'
_atom_sites_solution_hydrogens geom
_atom_sites_solution_primary direct
_atom_sites_solution_secondary difmap
_audit_creation_method SHELXL
_cell_angle_alpha 90.00
_cell_angle_beta 93.01(4)
_cell_angle_gamma 90.00
_cell_formula_units_Z 4
_cell_length_a 14.142(7)
_cell_length_b 10.721(7)
_cell_length_c 16.973(10)
_cell_measurement_reflns_used 30
_cell_measurement_temperature 293(2)
_cell_measurement_theta_max 14
_cell_measurement_theta_min 7
_cell_volume 2570(3)
_computing_cell_refinement 'Siemens Shelxtl-Plus,(Sheldrick, 1990)'
_computing_data_collection 'Siemens Shelxtl-Plus,(Sheldrick, 1990)'
_computing_data_reduction 'Siemens Shelxtl-Plus,(Sheldrick, 1990)'
_computing_molecular_graphics 'SHELXTL V-5.03 (Sheldrick, 1994)'
_computing_publication_material 'SHELXTL V-5.03 (Sheldrick, 1994)'
_computing_structure_refinement 'SHELXTL V-5.03 (Sheldrick, 1994)'
_computing_structure_solution 'SHELXTL V-5.03 (Sheldrick, 1994)'
_diffrn_ambient_temperature 293(2)
_diffrn_measurement_device 'Siemens R3m/V'
_diffrn_measurement_method '\w scan'
_diffrn_radiation_monochromator graphite
_diffrn_radiation_source 'fine-focus sealed tube'
_diffrn_radiation_type MoK\a
_diffrn_radiation_wavelength 0.71073
_diffrn_reflns_av_R_equivalents 0.0196
_diffrn_reflns_av_sigmaI/netI 0.0346
_diffrn_reflns_limit_h_max 16
_diffrn_reflns_limit_h_min 0
_diffrn_reflns_limit_k_max 12
_diffrn_reflns_limit_k_min -3
_diffrn_reflns_limit_l_max 20
_diffrn_reflns_limit_l_min -20
_diffrn_reflns_number 2453
_diffrn_reflns_theta_max 25.05
_diffrn_reflns_theta_min 2.25
_diffrn_standards_decay_% Nil
_diffrn_standards_interval_count 198
_diffrn_standards_number 2
_exptl_absorpt_coefficient_mu 0.762
_exptl_absorpt_correction_T_max 0.7199
_exptl_absorpt_correction_T_min 0.6635
_exptl_absorpt_correction_type 'Semi empirical'
_exptl_crystal_colour violet
_exptl_crystal_density_diffrn 1.523
_exptl_crystal_description Parallelopiped
_exptl_crystal_F_000 1200
_exptl_crystal_size_max 0.4
_exptl_crystal_size_mid 0.3
_exptl_crystal_size_min 0.3
_refine_diff_density_max 0.414
_refine_diff_density_min -0.425
_refine_diff_density_rms 0.061
_refine_ls_extinction_method none
_refine_ls_goodness_of_fit_all 1.045
_refine_ls_goodness_of_fit_obs 1.074
_refine_ls_matrix_type full
_refine_ls_number_parameters 173
_refine_ls_number_reflns 2279
_refine_ls_number_restraints 0
_refine_ls_restrained_S_all 1.048
_refine_ls_restrained_S_obs 1.074
_refine_ls_R_factor_all 0.0821
_refine_ls_R_factor_obs 0.0547
_refine_ls_shift/esd_max -0.001
_refine_ls_shift/esd_mean 0.000
_refine_ls_structure_factor_coef Fsqd
_refine_ls_weighting_details 'w=1/[\s^2^(Fo^2^)+(0.0579P)^2^+5.5581P] where P=(Fo^2^+2Fc^2^)/3'
_refine_ls_weighting_scheme calc
_refine_ls_wR_factor_all 0.1442
_refine_ls_wR_factor_obs 0.1251
_reflns_number_observed 1673
_reflns_number_total 2280
_reflns_observed_criterion >2sigma(I)
_cod_data_source_file ic9907011_1.cif
_cod_data_source_block '[Mn(HL)2].CH2Cl2'
_cod_depositor_comments
;
The following automatic conversions were performed:

'_geom_bond_publ_flag' value 'Y' changed to 'y' according to the
built-in table from CIF Core dictionary named 'cif_core.dic' version
2.4.1 from 2010-06-29 (9 times).

'_geom_angle_publ_flag' value 'Y'
changed to 'y' according to the built-in table from CIF Core
dictionary named 'cif_core.dic' version 2.4.1 from 2010-06-29 (23
times).

Automatic conversion script
Id: cif_fix_values 1673 2011-04-08 12:14:43Z adriana 

The following automatic conversions were performed:

'_refine_ls_weighting_scheme' value 'calc
w=1/[\s^2^(Fo^2^)+(0.0579P)^2^+5.5581P] where P=(Fo^2^+2Fc^2^)/3' was
changed to 'calc'. New tag '_refine_ls_weighting_details' was
created. The value of the new tag was set to
'w=1/[\s^2^(Fo^2^)+(0.0579P)^2^+5.5581P] where P=(Fo^2^+2Fc^2^)/3'.

Automatic conversion script
Id: cif_fix_values 3143 2015-03-26 13:38:13Z robertas 
;
_cod_original_cell_volume 2569.8(26)
_cod_database_code 4322551

loop_
_symmetry_equiv_pos_as_xyz
'x, y, z'
'-x+1/2, y, -z'
'x+1/2, y+1/2, z+1/2'
'-x+1, y+1/2, -z+1/2'
'-x, -y, -z'
'x-1/2, -y, z'
'-x+1/2, -y+1/2, -z+1/2'
'x, -y+1/2, z+1/2'

loop_
_atom_site_aniso_label
_atom_site_aniso_U_11
_atom_site_aniso_U_22
_atom_site_aniso_U_33
_atom_site_aniso_U_23
_atom_site_aniso_U_13
_atom_site_aniso_U_12
Mn 0.0569(5) 0.0385(4) 0.0499(5) 0.000 -0.0057(4) 0.000
N1 0.071(2) 0.041(2) 0.044(2) -0.0025(14) -0.011(2) 0.000(2)
N2 0.065(2) 0.050(2) 0.064(2) -0.013(2) 0.001(2) -0.009(2)
N3 0.060(2) 0.0372(15) 0.043(2) 0.0009(13) -0.0093(14) -0.0055(15)
N4 0.069(2) 0.054(2) 0.046(2) -0.0041(15) -0.004(2) -0.019(2)
O1 0.062(2) 0.054(2) 0.071(2) -0.0169(14) 0.0036(14) -0.0111(14)
C3 0.113(4) 0.064(3) 0.071(3) -0.007(2) -0.019(3) -0.030(3)
C2 0.118(4) 0.057(3) 0.058(3) -0.021(2) -0.017(3) -0.002(3)
C4 0.097(3) 0.068(3) 0.056(3) -0.005(2) -0.010(2) -0.031(3)
C1 0.088(3) 0.057(3) 0.057(3) -0.010(2) -0.008(2) 0.005(2)
C5 0.073(3) 0.047(2) 0.045(2) 0.002(2) -0.011(2) -0.013(2)
C6 0.061(2) 0.039(2) 0.046(2) -0.003(2) -0.009(2) -0.002(2)
C7 0.060(2) 0.042(2) 0.047(2) 0.001(2) -0.006(2) 0.000(2)
C9 0.105(4) 0.067(3) 0.058(3) -0.012(2) 0.010(3) -0.007(3)
C8 0.082(3) 0.066(3) 0.059(3) -0.011(2) -0.001(2) -0.013(2)
C10 0.093(4) 0.066(3) 0.055(3) 0.003(2) 0.012(2) 0.010(3)
C11 0.069(3) 0.070(3) 0.071(3) 0.006(2) 0.006(2) -0.003(2)
C12 0.070(3) 0.058(2) 0.048(2) -0.002(2) -0.002(2) 0.001(2)
C1S 0.223(14) 0.066(6) 0.453(25) 0.000 0.227(16) 0.000
Cl1S 0.172(2) 0.168(2) 0.264(3) 0.073(2) 0.104(2) 0.036(2)

loop_
_atom_site_label
_atom_site_type_symbol
_atom_site_fract_x
_atom_site_fract_y
_atom_site_fract_z
_atom_site_U_iso_or_equiv
_atom_site_thermal_displace_type
_atom_site_occupancy
_atom_site_calc_flag
_atom_site_refinement_flags
_atom_site_disorder_group
Mn Mn 0.7500 -0.02139(7) 0.0000 0.0487(3) Uani 1 d S .
N1 N 0.6662(2) -0.1530(3) -0.0481(2) 0.0524(8) Uani 1 d . .
N2 N 0.7363(2) 0.1226(3) 0.1345(2) 0.0595(9) Uani 1 d . .
N3 N 0.6488(2) -0.0221(3) 0.0668(2) 0.0472(7) Uani 1 d . .
N4 N 0.5741(2) -0.0956(3) 0.0567(2) 0.0567(8) Uani 1 d . .
O1 O 0.7937(2) 0.0994(2) 0.0745(2) 0.0623(7) Uani 1 d . .
C3 C 0.5324(4) -0.3267(4) -0.0982(3) 0.084(2) Uani 1 d . .
H3 H 0.4873(4) -0.3850(4) -0.1156(3) 0.100 Uiso 1 calc R .
C2 C 0.6146(4) -0.3137(4) -0.1370(3) 0.0785(14) Uani 1 d . .
H2 H 0.6258(4) -0.3636(4) -0.1804(3) 0.094 Uiso 1 calc R .
C4 C 0.5169(4) -0.2542(4) -0.0342(3) 0.0744(13) Uani 1 d . .
H4 H 0.4615(4) -0.2625(4) -0.0075(3) 0.089 Uiso 1 calc R .
C1 C 0.6804(3) -0.2262(4) -0.1111(2) 0.0675(12) Uani 1 d . .
H1 H 0.7359(3) -0.2172(4) -0.1377(2) 0.081 Uiso 1 calc R .
C5 C 0.5854(3) -0.1675(3) -0.0092(2) 0.0556(10) Uani 1 d . .
C6 C 0.6575(3) 0.0593(3) 0.1318(2) 0.0491(9) Uani 1 d . .
C7 C 0.5902(3) 0.0796(3) 0.1937(2) 0.0501(9) Uani 1 d . .
C9 C 0.5547(4) 0.1876(4) 0.3131(3) 0.0763(13) Uani 1 d . .
H9 H 0.5732(4) 0.2431(4) 0.3531(3) 0.092 Uiso 1 calc R .
C8 C 0.6159(3) 0.1598(4) 0.2552(3) 0.0693(12) Uani 1 d . .
H8 H 0.6759(3) 0.1956(4) 0.2574(3) 0.083 Uiso 1 calc R .
C10 C 0.4670(4) 0.1340(4) 0.3121(3) 0.0709(12) Uani 1 d . .
H10 H 0.4257(4) 0.1525(4) 0.3513(3) 0.085 Uiso 1 calc R .
C11 C 0.4404(3) 0.0524(4) 0.2525(3) 0.0698(12) Uani 1 d . .
H11 H 0.3811(3) 0.0148(4) 0.2519(3) 0.084 Uiso 1 calc R .
C12 C 0.5008(3) 0.0256(4) 0.1937(2) 0.0591(10) Uani 1 d . .
H12 H 0.4815(3) -0.0292(4) 0.1535(2) 0.071 Uiso 1 calc R .
C1S C 0.7500 0.3967(9) 0.0000 0.240(9) Uani 1 d S .
H1S H 0.7500 0.3100(9) 0.0000 0.288 Uiso 1 calc SR .
Cl1S Cl 0.8103(2) 0.4699(2) -0.0631(2) 0.1982(13) Uani 1 d . .

loop_
_atom_type_symbol
_atom_type_description
_atom_type_scat_dispersion_real
_atom_type_scat_dispersion_imag
_atom_type_scat_source
C C 0.0033 0.0016 'International Tables Vol C Tables 4.2.6.8 and 6.1.1.4'
H H 0.0000 0.0000 'International Tables Vol C Tables 4.2.6.8 and 6.1.1.4'
N N 0.0061 0.0033 'International Tables Vol C Tables 4.2.6.8 and 6.1.1.4'
O O 0.0106 0.0060 'International Tables Vol C Tables 4.2.6.8 and 6.1.1.4'
Mn Mn 0.3368 0.7283 'International Tables Vol C Tables 4.2.6.8 and 6.1.1.4'
Cl Cl 0.1484 0.1585 'International Tables Vol C Tables 4.2.6.8 and 6.1.1.4'

loop_
_geom_angle_atom_site_label_1
_geom_angle_atom_site_label_2
_geom_angle_atom_site_label_3
_geom_angle
_geom_angle_site_symmetry_1
_geom_angle_site_symmetry_3
_geom_angle_publ_flag
N3 Mn N3 179.5(2) . 2_655 y
N3 Mn O1 80.26(12) . . y
N3 Mn O1 100.05(12) 2_655 . y
N3 Mn O1 100.05(13) . 2_655 y
N3 Mn O1 80.26(12) 2_655 2_655 y
O1 Mn O1 93.6(2) . 2_655 y
N3 Mn N1 77.74(13) . . y
N3 Mn N1 101.93(14) 2_655 . y
O1 Mn N1 157.87(13) . . y
O1 Mn N1 92.57(13) 2_655 . y
N3 Mn N1 101.93(14) . 2_655 y
N3 Mn N1 77.74(13) 2_655 2_655 y
O1 Mn N1 92.57(13) . 2_655 y
O1 Mn N1 157.87(13) 2_655 2_655 y
N1 Mn N1 89.7(2) . 2_655 y
C1 N1 C5 118.8(4) . . ?
C1 N1 Mn 128.8(3) . . ?
C5 N1 Mn 112.3(2) . . y
C6 N2 O1 114.9(3) . . y
N4 N3 C6 120.6(3) . . ?
N4 N3 Mn 123.7(2) . . y
C6 N3 Mn 115.7(2) . . y
N3 N4 C5 108.3(3) . . y
N2 O1 Mn 116.1(2) . . y
C4 C3 C2 120.0(4) . . ?
C3 C2 C1 119.4(4) . . ?
C3 C4 C5 119.0(5) . . ?
N1 C1 C2 121.5(5) . . ?
N1 C5 N4 117.9(3) . . y
N1 C5 C4 121.2(4) . . ?
N4 C5 C4 120.9(4) . . ?
N2 C6 N3 113.0(3) . . y
N2 C6 C7 118.8(3) . . ?
N3 C6 C7 128.2(3) . . ?
C8 C7 C12 117.5(4) . . ?
C8 C7 C6 118.4(4) . . ?
C12 C7 C6 124.1(3) . . ?
C10 C9 C8 120.3(4) . . ?
C9 C8 C7 121.5(4) . . ?
C9 C10 C11 119.3(4) . . ?
C10 C11 C12 120.7(4) . . ?
C11 C12 C7 120.7(4) . . ?
Cl1S C1S Cl1S 121.6(6) . 2_655 ?

loop_
_geom_bond_atom_site_label_1
_geom_bond_atom_site_label_2
_geom_bond_distance
_geom_bond_site_symmetry_2
_geom_bond_publ_flag
Mn N3 1.873(3) . y
Mn N3 1.873(3) 2_655 ?
Mn O1 1.891(3) . y
Mn O1 1.891(3) 2_655 ?
Mn N1 1.990(3) . y
Mn N1 1.990(3) 2_655 ?
N1 C1 1.350(5) . ?
N1 C5 1.358(5) . y
N2 C6 1.304(5) . y
N2 O1 1.357(4) . y
N3 N4 1.322(4) . y
N3 C6 1.406(5) . y
N4 C5 1.375(5) . y
C3 C4 1.363(6) . ?
C3 C2 1.373(7) . ?
C2 C1 1.377(6) . ?
C4 C5 1.392(5) . ?
C6 C7 1.471(5) . ?
C7 C8 1.386(5) . ?
C7 C12 1.390(5) . ?
C9 C10 1.367(6) . ?
C9 C8 1.376(6) . ?
C10 C11 1.375(6) . ?
C11 C12 1.377(6) . ?
C1S Cl1S 1.607(5) . ?
C1S Cl1S 1.607(5) 2_655 ?
